data_7024575
loop_
_publ_author_name
'Shi, Shu-Yun'
'Sun, Ying-Hua'
'Chen, Yan'
'Xu, Jia-Ning'
'Cui, Xiao-Bing'
'Wang, Yan'
'Wang, Guo-Wu'
'Yang, Guang-Di'
'Xu, Ji-Qing'

_publ_section_title
;
 First examples of extended structures based on {PMo(12)Sb(2)O(40)}
 polyoxoanions.
;
_journal_issue 5
_journal_name_full 'Dalton transactions (Cambridge, England : 2003)'
_journal_page_first 1389
_journal_page_last 1394
_journal_paper_doi 10.1039/b918631j
_journal_volume 39
_journal_year 2010
_chemical_formula_sum 'C6 H28 Cu Mo12 N4 O44 P Sb2'
_chemical_formula_weight 2349.61
_chemical_name_systematic
;
?
;
_space_group_IT_number 2
_symmetry_cell_setting triclinic
_symmetry_space_group_name_Hall '-P 1'
_symmetry_space_group_name_H-M 'P -1'
_atom_sites_solution_hydrogens geom
_atom_sites_solution_primary direct
_atom_sites_solution_secondary difmap
_audit_creation_method SHELXL-97
_cell_angle_alpha 79.41(3)
_cell_angle_beta 79.94(3)
_cell_angle_gamma 68.69(3)
_cell_formula_units_Z 1
_cell_length_a 9.812(2)
_cell_length_b 10.658(2)
_cell_length_c 11.851(2)
_cell_measurement_reflns_used 5379
_cell_measurement_temperature 293(2)
_cell_measurement_theta_max 26.0359
_cell_measurement_theta_min 2.2435
_cell_volume 1127.0(4)
_computing_cell_refinement SMART
_computing_data_collection 'SMART (Bruker, 2000)'
_computing_data_reduction 'SAINT (Bruker, 2000)'
_computing_structure_refinement 'SHELXL-97 (Sheldrick, 1997)'
_computing_structure_solution 'SHELXS-97 (Sheldrick, 1990)'
_diffrn_ambient_temperature 293(2)
_diffrn_measured_fraction_theta_full 0.988
_diffrn_measured_fraction_theta_max 0.988
_diffrn_measurement_device_type 'Bruker smart apex II diffractometer'
_diffrn_measurement_method 'phi and omega scans'
_diffrn_radiation_monochromator graphite
_diffrn_radiation_source 'fine-focus sealed tube'
_diffrn_radiation_type MoK\a
_diffrn_radiation_wavelength 0.71073
_diffrn_reflns_av_R_equivalents 0.0223
_diffrn_reflns_av_sigmaI/netI 0.0303
_diffrn_reflns_limit_h_max 12
_diffrn_reflns_limit_h_min -12
_diffrn_reflns_limit_k_max 13
_diffrn_reflns_limit_k_min -13
_diffrn_reflns_limit_l_max 14
_diffrn_reflns_limit_l_min -14
_diffrn_reflns_number 9516
_diffrn_reflns_theta_full 26.05
_diffrn_reflns_theta_max 26.05
_diffrn_reflns_theta_min 2.24
_exptl_absorpt_coefficient_mu 5.007
_exptl_absorpt_correction_T_max 0.3948
_exptl_absorpt_correction_T_min 0.1267
_exptl_absorpt_correction_type multi-scan
_exptl_absorpt_process_details 'SADABS; Bruker, 2000'
_exptl_crystal_colour black
_exptl_crystal_density_diffrn 3.462
_exptl_crystal_density_method 'not measured'
_exptl_crystal_description block
_exptl_crystal_F_000 1094
_exptl_crystal_size_max 0.70
_exptl_crystal_size_mid 0.23
_exptl_crystal_size_min 0.23
_refine_diff_density_max 1.878
_refine_diff_density_min -1.055
_refine_diff_density_rms 0.186
_refine_ls_extinction_method none
_refine_ls_goodness_of_fit_ref 1.056
_refine_ls_hydrogen_treatment constr
_refine_ls_matrix_type full
_refine_ls_number_parameters 327
_refine_ls_number_reflns 4402
_refine_ls_number_restraints 1
_refine_ls_restrained_S_all 1.056
_refine_ls_R_factor_all 0.0393
_refine_ls_R_factor_gt 0.0346
_refine_ls_shift/su_max 0.007
_refine_ls_shift/su_mean 0.000
_refine_ls_structure_factor_coef Fsqd
_refine_ls_weighting_details 'calc w=1/[\s^2^(Fo^2^)+(0.0448P)^2^+6.5217P] where P=(Fo^2^+2Fc^2^)/3'
_refine_ls_weighting_scheme calc
_refine_ls_wR_factor_gt 0.0886
_refine_ls_wR_factor_ref 0.0916
_reflns_number_gt 3923
_reflns_number_total 4402
_reflns_threshold_expression >2sigma(I)
_cod_data_source_file b918631j.txt
_cod_data_source_block k
_cod_original_sg_symbol_H-M P-1
_cod_database_code 7024575

loop_
_symmetry_equiv_pos_as_xyz
'x, y, z'
'-x, -y, -z'

loop_
_atom_site_label
_atom_site_type_symbol
_atom_site_fract_x
_atom_site_fract_y
_atom_site_fract_z
_atom_site_U_iso_or_equiv
_atom_site_adp_type
_atom_site_occupancy
_atom_site_symmetry_multiplicity
_atom_site_calc_flag
_atom_site_refinement_flags
_atom_site_disorder_group
Sb1 Sb 0.18481(4) 0.07279(4) 0.93371(3) 0.01992(11) Uani 1 1 d . .
Mo1 Mo 0.36090(6) 0.24655(5) 1.01598(5) 0.02133(13) Uani 1 1 d . .
Mo2 Mo 0.17718(6) 0.40636(6) 1.26417(5) 0.02236(14) Uani 1 1 d . .
Mo3 Mo -0.32923(6) 0.44171(5) 1.16315(5) 0.02051(13) Uani 1 1 d . .
Mo4 Mo 0.17891(6) 0.34296(5) 0.74479(5) 0.02401(14) Uani 1 1 d . .
Mo5 Mo 0.02339(6) 0.18598(5) 1.18250(4) 0.02197(14) Uani 1 1 d . .
Mo6 Mo -0.15769(6) 0.28314(5) 0.91239(5) 0.02527(14) Uani 1 1 d . .
Cu1 Cu 0.0000 0.0000 1.5000 0.0313(3) Uani 1 2 d S .
P1 P 0.0000 0.5000 1.0000 0.0144(4) Uani 1 2 d S .
O1 O 0.0757(9) 0.6065(7) 0.9534(7) 0.0165(16) Uani 0.50 1 d P -1
O2 O 0.0983(8) 0.3829(7) 1.0773(6) 0.0141(15) Uani 0.50 1 d P -1
O3 O 0.1497(9) 0.4342(8) 0.9319(7) 0.0191(17) Uani 0.50 1 d P -1
O4 O 0.0247(8) 0.5535(8) 1.1049(7) 0.0173(16) Uani 0.50 1 d P -1
O5 O 0.2534(6) 0.3615(6) 1.3848(4) 0.0466(14) Uani 1 1 d . .
O6 O 0.0364(6) 0.0396(5) 1.2645(4) 0.0434(14) Uani 1 1 d . .
O7 O 0.5198(5) 0.1206(5) 1.0213(5) 0.0422(13) Uani 1 1 d . .
O8 O -0.2150(5) 0.1702(5) 0.8741(4) 0.0321(11) Uani 1 1 d . .
O9 O 0.3299(7) 0.3073(7) 1.1543(6) 0.067(2) Uani 1 1 d . .
O10 O 0.4103(8) 0.3874(6) 0.9309(5) 0.063(2) Uani 1 1 d . .
O11 O 0.2166(6) 0.5694(6) 1.1947(7) 0.075(3) Uani 1 1 d . .
O12 O -0.2965(7) 0.3516(7) 1.0290(5) 0.070(2) Uani 1 1 d . .
O13 O -0.0186(6) 0.5273(6) 1.3123(7) 0.074(2) Uani 1 1 d . .
O14 O 0.0938(7) 0.2670(8) 1.2703(6) 0.067(2) Uani 1 1 d . .
O15 O 0.2629(6) 0.2573(5) 0.6348(4) 0.0395(13) Uani 1 1 d . .
O16 O -0.4732(6) 0.4126(7) 1.2397(5) 0.0534(17) Uani 1 1 d . .
O17 O -0.2825(9) 0.5456(6) 1.2591(5) 0.063(2) Uani 1 1 d . .
O18 O -0.1703(7) 0.2848(7) 1.2185(5) 0.072(2) Uani 1 1 d . .
O19 O 0.2204(6) 0.1374(6) 1.0786(5) 0.0439(14) Uani 1 1 d . .
O20 O 0.0523(5) 0.2293(6) 0.8266(6) 0.061(2) Uani 1 1 d . .
O21 O -0.0203(6) 0.1528(6) 1.0300(5) 0.0517(17) Uani 1 1 d . .
O22 O 0.2943(7) 0.2113(6) 0.8737(4) 0.0471(15) Uani 1 1 d . .
C1 C 0.0923(13) -0.2755(13) 1.4617(11) 0.084(4) Uiso 1 1 d D .
H1C H 0.0868 -0.3413 1.5292 0.100 Uiso 1 1 calc R .
H1D H 0.0967 -0.3173 1.3944 0.100 Uiso 1 1 calc R .
C2 C 0.2251(15) -0.2504(16) 1.4552(14) 0.106(5) Uiso 1 1 d D .
H2C H 0.2320 -0.2187 1.3721 0.127 Uiso 1 1 calc R .
C3 C 0.3694(14) -0.3575(11) 1.4520(11) 0.089(4) Uani 1 1 d . .
H3A H 0.3624 -0.4366 1.4291 0.133 Uiso 1 1 calc R .
H3B H 0.4018 -0.3799 1.5274 0.133 Uiso 1 1 calc R .
H3C H 0.4387 -0.3265 1.3974 0.133 Uiso 1 1 calc R .
N1 N -0.0434(8) -0.1591(7) 1.4681(6) 0.0439(16) Uani 1 1 d . .
H1A H -0.1093 -0.1791 1.5248 0.053 Uiso 1 1 calc R .
H1B H -0.0824 -0.1386 1.4008 0.053 Uiso 1 1 calc R .
N2 N 0.2084(7) -0.1242(7) 1.4908(6) 0.0446(16) Uani 1 1 d . .
H2A H 0.2646 -0.0838 1.4402 0.054 Uiso 1 1 calc R .
H2B H 0.2404 -0.1401 1.5605 0.054 Uiso 1 1 calc R .
OW1 O 0.3541(16) -0.0659(11) 0.6983(9) 0.141(5) Uani 1 1 d . .
OW2 O 0.4086(9) -0.0516(9) 1.2716(7) 0.093(3) Uani 1 1 d . .

loop_
_atom_site_aniso_label
_atom_site_aniso_U_11
_atom_site_aniso_U_22
_atom_site_aniso_U_33
_atom_site_aniso_U_23
_atom_site_aniso_U_13
_atom_site_aniso_U_12
Sb1 0.0209(2) 0.0148(2) 0.0236(2) -0.00315(15) -0.00145(16) -0.00576(16)
Mo1 0.0174(3) 0.0170(3) 0.0296(3) -0.0050(2) -0.0057(2) -0.0036(2)
Mo2 0.0235(3) 0.0244(3) 0.0195(3) 0.0021(2) -0.0057(2) -0.0095(2)
Mo3 0.0180(3) 0.0221(3) 0.0219(3) -0.0039(2) 0.0007(2) -0.0084(2)
Mo4 0.0302(3) 0.0169(3) 0.0206(3) -0.0026(2) 0.0056(2) -0.0068(2)
Mo5 0.0309(3) 0.0147(3) 0.0180(3) -0.00013(19) -0.0009(2) -0.0069(2)
Mo6 0.0198(3) 0.0156(3) 0.0431(4) -0.0065(2) -0.0084(2) -0.0058(2)
Cu1 0.0351(7) 0.0242(6) 0.0347(7) -0.0046(5) -0.0061(5) -0.0091(5)
P1 0.0139(10) 0.0122(9) 0.0164(10) -0.0003(8) -0.0024(8) -0.0044(8)
O1 0.020(4) 0.010(4) 0.018(4) -0.003(3) -0.004(3) -0.003(3)
O2 0.014(4) 0.011(4) 0.016(4) 0.001(3) -0.003(3) -0.004(3)
O3 0.019(4) 0.017(4) 0.022(4) -0.004(3) -0.006(3) -0.005(3)
O4 0.015(4) 0.016(4) 0.020(4) -0.002(3) -0.003(3) -0.003(3)
O5 0.043(3) 0.073(4) 0.028(3) 0.007(3) -0.012(2) -0.027(3)
O6 0.061(4) 0.020(2) 0.036(3) 0.001(2) 0.012(3) -0.008(2)
O7 0.024(3) 0.026(3) 0.076(4) -0.012(3) -0.012(3) -0.003(2)
O8 0.032(3) 0.027(2) 0.043(3) -0.012(2) -0.007(2) -0.012(2)
O9 0.073(4) 0.099(5) 0.066(4) -0.061(4) 0.043(4) -0.072(4)
O10 0.126(6) 0.040(3) 0.050(4) 0.022(3) -0.056(4) -0.052(4)
O11 0.020(3) 0.032(3) 0.132(6) 0.040(4) 0.015(3) 0.002(2)
O12 0.055(4) 0.075(4) 0.051(4) -0.042(3) -0.036(3) 0.042(3)
O13 0.024(3) 0.034(3) 0.126(6) 0.038(4) 0.016(3) -0.001(2)
O14 0.072(4) 0.105(5) 0.061(4) -0.058(4) 0.042(3) -0.072(4)
O15 0.062(4) 0.025(3) 0.025(3) -0.007(2) 0.003(2) -0.010(2)
O16 0.038(3) 0.095(5) 0.035(3) 0.007(3) -0.002(3) -0.041(3)
O17 0.126(6) 0.040(3) 0.047(4) 0.022(3) -0.056(4) -0.051(4)
O18 0.055(4) 0.080(5) 0.052(4) -0.043(3) -0.036(3) 0.043(3)
O19 0.043(3) 0.073(4) 0.037(3) -0.032(3) 0.018(2) -0.043(3)
O20 0.016(2) 0.040(3) 0.099(5) 0.043(3) 0.000(3) -0.004(2)
O21 0.032(3) 0.071(4) 0.037(3) -0.030(3) -0.014(2) 0.017(3)
O22 0.085(4) 0.044(3) 0.035(3) 0.016(2) -0.033(3) -0.047(3)
C3 0.091(9) 0.053(6) 0.079(8) -0.011(6) 0.003(7) 0.023(6)
N1 0.060(5) 0.035(4) 0.043(4) -0.004(3) -0.010(3) -0.023(3)
N2 0.041(4) 0.040(4) 0.052(4) -0.009(3) -0.010(3) -0.009(3)
OW1 0.238(15) 0.102(8) 0.104(8) 0.018(6) -0.036(9) -0.091(9)
OW2 0.080(6) 0.103(7) 0.077(6) 0.001(5) -0.004(5) -0.017(5)

loop_
_atom_type_symbol
_atom_type_description
_atom_type_scat_dispersion_real
_atom_type_scat_dispersion_imag
_atom_type_scat_source
C C 0.0033 0.0016 'International Tables Vol C Tables 4.2.6.8 and 6.1.1.4'
H H 0.0000 0.0000 'International Tables Vol C Tables 4.2.6.8 and 6.1.1.4'
N N 0.0061 0.0033 'International Tables Vol C Tables 4.2.6.8 and 6.1.1.4'
O O 0.0106 0.0060 'International Tables Vol C Tables 4.2.6.8 and 6.1.1.4'
P P 0.1023 0.0942 'International Tables Vol C Tables 4.2.6.8 and 6.1.1.4'
Cu Cu 0.3201 1.2651 'International Tables Vol C Tables 4.2.6.8 and 6.1.1.4'
Mo Mo -1.6832 0.6857 'International Tables Vol C Tables 4.2.6.8 and 6.1.1.4'
Sb Sb -0.5866 1.5461 'International Tables Vol C Tables 4.2.6.8 and 6.1.1.4'

loop_
_geom_angle_atom_site_label_1
_geom_angle_atom_site_label_2
_geom_angle_atom_site_label_3
_geom_angle
_geom_angle_site_symmetry_1
_geom_angle_site_symmetry_3
O20 Sb1 O22 72.7(2) . .
O20 Sb1 O19 113.1(3) . .
O22 Sb1 O19 72.9(2) . .
O20 Sb1 O21 72.5(2) . .
O22 Sb1 O21 114.4(3) . .
O19 Sb1 O21 72.4(2) . .
O7 Mo1 O9 103.2(3) . .
O7 Mo1 O10 103.7(3) . .
O9 Mo1 O10 96.2(3) . .
O7 Mo1 O22 99.7(3) . .
O9 Mo1 O22 153.9(3) . .
O10 Mo1 O22 90.4(2) . .
O7 Mo1 O19 99.0(3) . .
O9 Mo1 O19 90.1(2) . .
O10 Mo1 O19 154.2(3) . .
O22 Mo1 O19 73.9(2) . .
O7 Mo1 O3 159.3(3) . .
O9 Mo1 O3 96.0(3) . .
O10 Mo1 O3 65.9(3) . .
O22 Mo1 O3 63.8(3) . .
O19 Mo1 O3 88.7(3) . .
O7 Mo1 O2 158.0(3) . .
O9 Mo1 O2 65.3(3) . .
O10 Mo1 O2 96.3(3) . .
O22 Mo1 O2 88.9(3) . .
O19 Mo1 O2 63.8(2) . .
O3 Mo1 O2 40.9(3) . .
O5 Mo2 O11 104.6(3) . .
O5 Mo2 O14 101.9(3) . .
O11 Mo2 O14 153.5(4) . .
O5 Mo2 O9 103.5(3) . .
O11 Mo2 O9 89.1(3) . .
O14 Mo2 O9 85.4(2) . .
O5 Mo2 O13 102.2(3) . .
O11 Mo2 O13 85.5(2) . .
O14 Mo2 O13 88.3(3) . .
O9 Mo2 O13 154.3(3) . .
O16 Mo3 O10 104.4(3) . 2_567
O16 Mo3 O12 104.0(3) . .
O10 Mo3 O12 88.8(3) 2_567 .
O16 Mo3 O18 101.6(3) . .
O10 Mo3 O18 154.0(3) 2_567 .
O12 Mo3 O18 85.3(2) . .
O16 Mo3 O17 102.2(3) . .
O10 Mo3 O17 85.8(2) 2_567 .
O12 Mo3 O17 153.8(3) . .
O18 Mo3 O17 88.4(3) . .
O15 Mo4 O17 103.2(3) . 2_567
O15 Mo4 O13 103.5(3) . 2_567
O17 Mo4 O13 96.3(3) 2_567 2_567
O15 Mo4 O20 99.9(3) . .
O17 Mo4 O20 153.6(3) 2_567 .
O13 Mo4 O20 90.5(2) 2_567 .
O15 Mo4 O22 99.0(3) . .
O17 Mo4 O22 90.2(2) 2_567 .
O13 Mo4 O22 154.5(3) 2_567 .
O20 Mo4 O22 73.8(2) . .
O15 Mo4 O4 158.2(3) . 2_567
O17 Mo4 O4 96.9(3) 2_567 2_567
O13 Mo4 O4 65.4(3) 2_567 2_567
O20 Mo4 O4 63.0(3) . 2_567
O22 Mo4 O4 89.4(3) . 2_567
O15 Mo4 O3 158.1(3) . .
O17 Mo4 O3 65.8(3) 2_567 .
O13 Mo4 O3 96.7(3) 2_567 .
O20 Mo4 O3 88.2(3) . .
O22 Mo4 O3 63.5(2) . .
O4 Mo4 O3 41.9(3) 2_567 .
O6 Mo5 O14 101.5(3) . .
O6 Mo5 O18 101.3(3) . .
O14 Mo5 O18 95.5(3) . .
O6 Mo5 O21 101.8(3) . .
O14 Mo5 O21 154.1(3) . .
O18 Mo5 O21 90.9(2) . .
O6 Mo5 O19 101.9(3) . .
O14 Mo5 O19 90.1(2) . .
O18 Mo5 O19 154.5(3) . .
O21 Mo5 O19 74.2(2) . .
O6 Mo5 O1 159.6(3) . 2_567
O14 Mo5 O1 95.0(3) . 2_567
O18 Mo5 O1 64.9(3) . 2_567
O21 Mo5 O1 65.2(3) . 2_567
O19 Mo5 O1 89.9(3) . 2_567
O6 Mo5 O2 158.8(3) . .
O14 Mo5 O2 64.6(3) . .
O18 Mo5 O2 96.2(3) . .
O21 Mo5 O2 89.8(3) . .
O19 Mo5 O2 63.9(2) . .
O1 Mo5 O2 41.5(2) 2_567 .
O8 Mo6 O11 104.2(3) . 2_567
O8 Mo6 O12 103.2(3) . .
O11 Mo6 O12 96.3(3) 2_567 .
O8 Mo6 O20 99.8(3) . .
O11 Mo6 O20 90.3(2) 2_567 .
O12 Mo6 O20 153.7(3) . .
O8 Mo6 O21 97.7(3) . .
O11 Mo6 O21 154.7(3) 2_567 .
O12 Mo6 O21 90.8(2) . .
O20 Mo6 O21 73.4(2) . .
O8 Mo6 O4 158.6(3) . 2_567
O11 Mo6 O4 65.3(3) 2_567 2_567
O12 Mo6 O4 96.7(3) . 2_567
O20 Mo6 O4 63.1(3) . 2_567
O21 Mo6 O4 89.8(3) . 2_567
N2 Cu1 N2 180.000(1) 2_558 .
N2 Cu1 N1 95.2(3) 2_558 .
N2 Cu1 N1 84.8(3) . .
N2 Cu1 N1 84.8(3) 2_558 2_558
N2 Cu1 N1 95.2(3) . 2_558
N1 Cu1 N1 180.000(1) . 2_558
O2 P1 O2 180.0(5) 2_567 .
O2 P1 O3 69.9(4) 2_567 2_567
O2 P1 O3 110.1(4) . 2_567
O2 P1 O3 110.1(4) 2_567 .
O2 P1 O3 69.9(4) . .
O3 P1 O3 180.000(1) 2_567 .
O2 P1 O1 109.8(4) 2_567 2_567
O2 P1 O1 70.2(4) . 2_567
O3 P1 O1 69.8(4) 2_567 2_567
O3 P1 O1 110.2(4) . 2_567
O2 P1 O1 70.2(4) 2_567 .
O2 P1 O1 109.8(4) . .
O3 P1 O1 110.2(4) 2_567 .
O3 P1 O1 69.8(4) . .
O1 P1 O1 180.000(1) 2_567 .
O2 P1 O4 70.0(4) 2_567 2_567
O2 P1 O4 110.0(4) . 2_567
O3 P1 O4 108.8(4) 2_567 2_567
O3 P1 O4 71.2(4) . 2_567
O1 P1 O4 72.1(4) 2_567 2_567
O1 P1 O4 107.9(4) . 2_567
O2 P1 O4 110.0(4) 2_567 .
O2 P1 O4 70.0(4) . .
O3 P1 O4 71.2(4) 2_567 .
O3 P1 O4 108.8(4) . .
O1 P1 O4 107.9(4) 2_567 .
O1 P1 O4 72.1(4) . .
O4 P1 O4 180.000(2) 2_567 .
P1 O1 O3 54.7(4) . .
P1 O1 O4 54.0(3) . .
O3 O1 O4 88.7(5) . .
P1 O1 Mo5 125.2(4) . 2_567
O3 O1 Mo5 130.8(5) . 2_567
O4 O1 Mo5 134.0(5) . 2_567
P1 O2 O3 55.1(4) . .
P1 O2 O4 55.5(4) . .
O3 O2 O4 90.7(5) . .
P1 O2 Mo1 124.4(4) . .
O3 O2 Mo1 69.4(4) . .
O4 O2 Mo1 128.3(4) . .
P1 O2 Mo5 123.1(4) . .
O3 O2 Mo5 134.2(5) . .
O4 O2 Mo5 127.7(4) . .
Mo1 O2 Mo5 96.6(3) . .
P1 O3 O2 55.0(4) . .
P1 O3 O1 55.4(4) . .
O2 O3 O1 91.4(5) . .
P1 O3 Mo1 124.6(4) . .
O2 O3 Mo1 69.7(4) . .
O1 O3 Mo1 129.5(5) . .
P1 O3 Mo4 123.4(4) . .
O2 O3 Mo4 135.0(5) . .
O1 O3 Mo4 126.2(5) . .
Mo1 O3 Mo4 96.6(3) . .
P1 O4 O2 54.5(3) . .
P1 O4 O1 53.8(3) . .
O2 O4 O1 89.1(5) . .
P1 O4 Mo6 123.5(4) . 2_567
O2 O4 Mo6 127.9(5) . 2_567
O1 O4 Mo6 69.8(3) . 2_567
P1 O4 Mo4 123.3(4) . 2_567
O2 O4 Mo4 128.4(5) . 2_567
O1 O4 Mo4 134.3(5) . 2_567
Mo6 O4 Mo4 97.2(3) 2_567 2_567
Mo1 O9 Mo2 142.7(4) . .
Mo1 O10 Mo3 142.1(4) . 2_567
Mo6 O11 Mo2 142.5(5) 2_567 .
Mo6 O12 Mo3 142.6(4) . .
Mo4 O13 Mo2 142.0(5) 2_567 .
Mo5 O14 Mo2 143.3(4) . .
Mo4 O17 Mo3 142.2(4) 2_567 .
Mo5 O18 Mo3 142.7(5) . .
Mo5 O19 Mo1 131.2(3) . .
Mo5 O19 Sb1 106.2(2) . .
Mo1 O19 Sb1 105.3(2) . .
Mo4 O20 Mo6 131.8(3) . .
Mo4 O20 Sb1 106.1(2) . .
Mo6 O20 Sb1 106.7(3) . .
Mo5 O21 Mo6 130.0(3) . .
Mo5 O21 Sb1 106.0(2) . .
Mo6 O21 Sb1 105.7(3) . .
Mo1 O22 Mo4 131.3(3) . .
Mo1 O22 Sb1 106.3(2) . .
Mo4 O22 Sb1 105.4(2) . .
C2 C1 N1 117.0(11) . .
C1 C2 N2 114.5(12) . .
C1 C2 C3 123.2(13) . .
N2 C2 C3 119.2(11) . .
C1 N1 Cu1 109.3(6) . .
C2 N2 Cu1 111.9(7) . .

loop_
_geom_bond_atom_site_label_1
_geom_bond_atom_site_label_2
_geom_bond_distance
_geom_bond_site_symmetry_2
Sb1 O20 2.075(5) .
Sb1 O22 2.083(5) .
Sb1 O19 2.089(5) .
Sb1 O21 2.094(5) .
Mo1 O7 1.649(5) .
Mo1 O9 1.809(6) .
Mo1 O10 1.818(5) .
Mo1 O22 2.052(5) .
Mo1 O19 2.072(5) .
Mo1 O3 2.503(8) .
Mo1 O2 2.508(8) .
Mo2 O5 1.641(5) .
Mo2 O11 1.923(5) .
Mo2 O14 1.925(6) .
Mo2 O9 1.931(6) .
Mo2 O13 1.940(6) .
Mo3 O16 1.638(5) .
Mo3 O10 1.924(5) 2_567
Mo3 O12 1.926(5) .
Mo3 O18 1.928(6) .
Mo3 O17 1.935(6) .
Mo4 O15 1.651(5) .
Mo4 O17 1.813(6) 2_567
Mo4 O13 1.814(6) 2_567
Mo4 O20 2.048(5) .
Mo4 O22 2.060(5) .
Mo4 O4 2.502(8) 2_567
Mo4 O3 2.513(8) .
Mo5 O6 1.654(5) .
Mo5 O14 1.822(6) .
Mo5 O18 1.825(6) .
Mo5 O21 2.048(5) .
Mo5 O19 2.049(5) .
Mo5 O1 2.471(8) 2_567
Mo5 O2 2.518(7) .
Mo6 O8 1.659(4) .
Mo6 O11 1.810(6) 2_567
Mo6 O12 1.813(6) .
Mo6 O20 2.057(5) .
Mo6 O21 2.067(5) .
Mo6 O4 2.491(8) 2_567
Cu1 N2 1.989(7) 2_558
Cu1 N2 1.989(7) .
Cu1 N1 2.005(6) .
Cu1 N1 2.005(6) 2_558
P1 O2 1.530(7) 2_567
P1 O2 1.530(7) .
P1 O3 1.531(8) 2_567
P1 O3 1.531(8) .
P1 O1 1.544(8) 2_567
P1 O1 1.544(8) .
P1 O4 1.548(8) 2_567
P1 O4 1.548(8) .
O1 O3 1.761(11) .
O1 O4 1.820(11) .
O1 Mo5 2.471(8) 2_567
O2 O3 1.752(11) .
O2 O4 1.765(11) .
O4 Mo6 2.491(8) 2_567
O4 Mo4 2.502(8) 2_567
O10 Mo3 1.924(5) 2_567
O11 Mo6 1.810(6) 2_567
O13 Mo4 1.814(6) 2_567
O17 Mo4 1.813(6) 2_567
C1 C2 1.410(9) .
C1 N1 1.454(13) .
C2 N2 1.427(16) .
C2 C3 1.460(17) .
